data_2014765
loop_
_publ_author_name
'Chao Wu'
'You-Quan Zhu'
'Hua-Bin Li'
'Jian-Rong Li'
'Xue-Ling Ren'
'Bin Li'
'Hua-Zheng Yang'

_publ_section_title
;Ethyl
 5-amino-3-(4,6-dimethylpyrimidin-2-ylamino)-1-methyl-1<i>H</i>-pyrazole-4-carboxylate
 and ethyl
 5-amino-3-(4,6-dimethylpyrimidin-2-ylamino)-1-(2-nitrophenylsulfonyl)-1<i>H</i>-pyrazole-4-carboxylate
;
_journal_issue 5
_journal_name_full 'Acta Crystallographica Section C'
_journal_page_first o281
_journal_page_last o283
_journal_paper_doi 10.1107/S0108270105007821
_journal_volume 61
_journal_year 2005
_chemical_formula_iupac 'C13 H18 N6 O2'
_chemical_formula_moiety 'C13 H18 N6 O2'
_chemical_formula_sum 'C13 H18 N6 O2'
_chemical_formula_weight 290.33
_chemical_name_systematic
;
Ethyl 5-amino-3-(4,6-dimethylpyrimidin-2-ylamino)-1-methyl-1H-
pyrazole-4-carboxylate
;
_space_group_IT_number 19
_symmetry_cell_setting orthorhombic
_symmetry_space_group_name_Hall 'P 2ac 2ab'
_symmetry_space_group_name_H-M 'P 21 21 21'
_atom_sites_solution_hydrogens geom
_atom_sites_solution_primary direct
_atom_sites_solution_secondary difmap
_cell_angle_alpha 90.00
_cell_angle_beta 90.00
_cell_angle_gamma 90.00
_cell_formula_units_Z 4
_cell_length_a 7.5466(15)
_cell_length_b 9.042(2)
_cell_length_c 22.412(8)
_cell_measurement_reflns_used 825
_cell_measurement_temperature 293(2)
_cell_measurement_theta_max 25.51
_cell_measurement_theta_min 2.43
_cell_volume 1529.3(7)
_computing_cell_refinement SMART
_computing_data_collection 'SMART (Bruker, 1998)'
_computing_data_reduction 'SAINT (Bruker, 1999)'
_computing_molecular_graphics 'SHELXTL (Bruker, 1999)'
_computing_publication_material SHELXTL
_computing_structure_refinement 'SHELXL97 (Sheldrick, 1997)'
_computing_structure_solution 'SHELXS97 (Sheldrick, 1997)'
_diffrn_ambient_temperature 293(2)
_diffrn_measured_fraction_theta_full 0.991
_diffrn_measured_fraction_theta_max 0.991
_diffrn_measurement_device_type 'Bruker Smart 1000 CCD area detector'
_diffrn_measurement_method '\f and \w scans'
_diffrn_radiation_monochromator graphite
_diffrn_radiation_source 'fine-focus sealed tube'
_diffrn_radiation_type MoK\a
_diffrn_radiation_wavelength 0.71073
_diffrn_reflns_av_R_equivalents 0.0478
_diffrn_reflns_av_sigmaI/netI 0.0296
_diffrn_reflns_limit_h_max 9
_diffrn_reflns_limit_h_min -5
_diffrn_reflns_limit_k_max 11
_diffrn_reflns_limit_k_min -11
_diffrn_reflns_limit_l_max 22
_diffrn_reflns_limit_l_min -28
_diffrn_reflns_number 7861
_diffrn_reflns_theta_full 26.52
_diffrn_reflns_theta_max 26.52
_diffrn_reflns_theta_min 2.43
_diffrn_standards_interval_count 0
_diffrn_standards_interval_time 0
_diffrn_standards_number 0
_exptl_absorpt_coefficient_mu 0.090
_exptl_absorpt_correction_type none
_exptl_absorpt_process_details
;
;
_exptl_crystal_colour yellow
_exptl_crystal_density_diffrn 1.261
_exptl_crystal_density_meas ?
_exptl_crystal_density_method 'not measured'
_exptl_crystal_description prism
_exptl_crystal_F_000 616
_exptl_crystal_size_max 0.38
_exptl_crystal_size_mid 0.30
_exptl_crystal_size_min 0.20
_refine_diff_density_max 0.166
_refine_diff_density_min -0.126
_refine_ls_extinction_coef 0.014(2)
_refine_ls_extinction_expression Fc^*^=kFc[1+0.001xFc^2^\l^3^/sin(2\q)]^-1/4^
_refine_ls_extinction_method SHELXL97
_refine_ls_goodness_of_fit_ref 1.087
_refine_ls_hydrogen_treatment mixed
_refine_ls_matrix_type full
_refine_ls_number_parameters 204
_refine_ls_number_reflns 1836
_refine_ls_number_restraints 3
_refine_ls_restrained_S_all 1.086
_refine_ls_R_factor_all 0.0457
_refine_ls_R_factor_gt 0.0378
_refine_ls_shift/su_max 0.001
_refine_ls_shift/su_mean 0.000
_refine_ls_structure_factor_coef Fsqd
_refine_ls_weighting_details 'calc w=1/[\s^2^(Fo^2^)+(0.0529P)^2^+0.2041P] where P=(Fo^2^+2Fc^2^)/3'
_refine_ls_weighting_scheme calc
_refine_ls_wR_factor_gt 0.0959
_refine_ls_wR_factor_ref 0.1013
_reflns_number_gt 1629
_reflns_number_total 1836
_reflns_threshold_expression I>2\s(I)
_cod_data_source_file av1221.cif
_cod_data_source_block I
_cod_depositor_comments
;
The following automatic conversions were performed:
'_symmetry_cell_setting' value 'Orthorhombic' changed to 'orthorhombic'
according to '/home/saulius/struct/CIF-dictionaries/cif_core.dic'
dictionary named 'cif_core.dic' version 2.4.1 from 2010-06-29.

Automatic conversion script
Id: cif_fix_enum 1527 2010-12-29 10:47:43Z saulius 

The following automatic conversions were performed:

'_symmetry_cell_setting' value 'Orthorhombic' changed to
'orthorhombic' according to
/home/saulius/struct/CIF-dictionaries/cif_core.dic dictionary named
'cif_core.dic' version 2.4.1 from
2010-06-29.

'_geom_hbond_publ_flag' value 'Yes' changed to 'yes'
according to /home/saulius/struct/CIF-dictionaries/cif_core.dic
dictionary named 'cif_core.dic' version 2.4.1 from 2010-06-29 (3
times).

Automatic conversion script
Id: cif_fix_values 1715 2011-07-08 13:25:40Z adriana 

The following automatic conversions were performed:

'_exptl_crystal_density_meas' value 'none' was changed to '?' - the
value is perceived as not measured.

Automatic conversion script
Id: cif_fix_values 3008 2015-01-20 13:52:24Z robertas 
;
_cod_original_sg_symbol_H-M P212121
_cod_database_code 2014765
_cod_database_fobs_code 2014765

loop_
_symmetry_equiv_pos_as_xyz
'x, y, z'
'-x+1/2, -y, z+1/2'
'-x, y+1/2, -z+1/2'
'x+1/2, -y+1/2, -z'

loop_
_atom_site_label
_atom_site_fract_x
_atom_site_fract_y
_atom_site_fract_z
_atom_site_U_iso_or_equiv
_atom_site_adp_type
_atom_site_calc_flag
_atom_site_refinement_flags
_atom_site_occupancy
_atom_site_disorder_assembly
_atom_site_disorder_group
_atom_site_type_symbol
N1 1.1476(3) 0.0360(2) 0.14949(8) 0.0443(5) Uani d . 1 . . N
N2 0.9392(3) -0.0621(2) 0.07917(9) 0.0510(5) Uani d . 1 . . N
N3 0.8989(3) 0.1682(2) 0.11810(8) 0.0444(5) Uani d D 1 . . N
H3 0.801(2) 0.168(3) 0.0981(10) 0.053 Uiso d D 1 . . H
N4 1.0657(2) 0.3276(2) 0.18130(8) 0.0416(4) Uani d . 1 . . N
N5 1.0323(3) 0.4665(2) 0.20579(8) 0.0418(4) Uani d . 1 . . N
N6 0.8102(3) 0.6522(3) 0.20842(10) 0.0528(6) Uani d D 1 . . N
H6A 0.840(4) 0.678(3) 0.2439(6) 0.063 Uiso d D 1 . . H
H6B 0.7034(19) 0.672(3) 0.1975(11) 0.063 Uiso d D 1 . . H
O1 0.5761(2) 0.30987(19) 0.09362(7) 0.0466(4) Uani d . 1 . . O
O2 0.5227(2) 0.5323(2) 0.13480(9) 0.0638(5) Uani d . 1 . . O
C1 1.2426(3) -0.0891(3) 0.14458(11) 0.0483(6) Uani d . 1 . . C
C2 1.1893(4) -0.2033(3) 0.10863(11) 0.0557(7) Uani d . 1 . . C
H2 1.2557 -0.2897 0.1059 0.067 Uiso calc R 1 . . H
C3 1.0336(4) -0.1864(3) 0.07637(11) 0.0558(7) Uani d . 1 . . C
C4 1.0024(3) 0.0425(3) 0.11612(9) 0.0391(5) Uani d . 1 . . C
C5 0.9224(3) 0.2980(2) 0.14997(9) 0.0361(5) Uani d . 1 . . C
C6 0.7943(3) 0.4123(3) 0.15343(9) 0.0386(5) Uani d . 1 . . C
C7 0.8723(3) 0.5186(3) 0.19083(9) 0.0396(5) Uani d . 1 . . C
C8 0.6205(3) 0.4271(3) 0.12755(10) 0.0415(5) Uani d . 1 . . C
C9 0.4022(3) 0.3112(3) 0.06501(12) 0.0554(7) Uani d . 1 . . C
H9A 0.3898 0.3977 0.0398 0.066 Uiso calc R 1 . . H
H9B 0.3090 0.3127 0.0948 0.066 Uiso calc R 1 . . H
C10 0.3915(4) 0.1735(3) 0.02862(11) 0.0615(7) Uani d . 1 . . C
H10A 0.4766 0.1782 -0.0032 0.092 Uiso calc R 1 . . H
H10B 0.2746 0.1643 0.0122 0.092 Uiso calc R 1 . . H
H10C 0.4164 0.0895 0.0534 0.092 Uiso calc R 1 . . H
C11 1.4110(4) -0.0949(4) 0.17995(16) 0.0745(9) Uani d . 1 . . C
H11A 1.4533 0.0038 0.1868 0.112 Uiso calc R 1 . . H
H11B 1.4986 -0.1498 0.1582 0.112 Uiso calc R 1 . . H
H11C 1.3891 -0.1425 0.2175 0.112 Uiso calc R 1 . . H
C12 0.9660(6) -0.3055(4) 0.03575(16) 0.0945(12) Uani d . 1 . . C
H12A 0.8399 -0.3141 0.0401 0.142 Uiso calc R 1 . . H
H12B 1.0208 -0.3979 0.0460 0.142 Uiso calc R 1 . . H
H12C 0.9941 -0.2809 -0.0048 0.142 Uiso calc R 1 . . H
C13 1.1718(3) 0.5367(3) 0.23903(11) 0.0508(6) Uani d . 1 . . C
H13A 1.1445 0.6396 0.2442 0.076 Uiso calc R 1 . . H
H13B 1.2815 0.5270 0.2177 0.076 Uiso calc R 1 . . H
H13C 1.1825 0.4904 0.2774 0.076 Uiso calc R 1 . . H

loop_
_atom_site_aniso_label
_atom_site_aniso_U_11
_atom_site_aniso_U_22
_atom_site_aniso_U_33
_atom_site_aniso_U_12
_atom_site_aniso_U_13
_atom_site_aniso_U_23
N1 0.0425(10) 0.0417(10) 0.0485(9) 0.0101(9) -0.0048(8) -0.0047(9)
N2 0.0598(12) 0.0428(11) 0.0503(10) 0.0072(10) -0.0097(10) -0.0087(9)
N3 0.0455(10) 0.0396(10) 0.0481(10) 0.0110(9) -0.0131(9) -0.0077(9)
N4 0.0399(9) 0.0376(10) 0.0473(10) 0.0077(9) -0.0062(8) -0.0038(9)
N5 0.0407(10) 0.0383(10) 0.0465(9) 0.0058(9) -0.0066(8) -0.0046(9)
N6 0.0534(12) 0.0457(12) 0.0593(12) 0.0161(10) -0.0136(10) -0.0129(11)
O1 0.0377(8) 0.0501(10) 0.0522(9) 0.0099(8) -0.0099(7) -0.0109(8)
O2 0.0513(10) 0.0586(11) 0.0815(12) 0.0239(10) -0.0181(9) -0.0221(10)
C1 0.0482(13) 0.0443(13) 0.0524(13) 0.0129(12) 0.0007(11) -0.0010(11)
C2 0.0676(16) 0.0391(13) 0.0602(14) 0.0181(13) 0.0014(13) -0.0042(12)
C3 0.0743(17) 0.0391(13) 0.0539(13) 0.0060(13) -0.0018(14) -0.0076(11)
C4 0.0439(11) 0.0345(10) 0.0388(10) 0.0045(10) 0.0000(9) -0.0006(9)
C5 0.0386(10) 0.0345(11) 0.0352(9) 0.0055(9) -0.0013(8) 0.0009(8)
C6 0.0411(11) 0.0377(11) 0.0371(10) 0.0056(10) -0.0031(9) -0.0020(9)
C7 0.0413(11) 0.0384(12) 0.0391(10) 0.0070(10) -0.0022(10) 0.0001(9)
C8 0.0392(11) 0.0425(12) 0.0428(11) 0.0083(10) -0.0037(10) -0.0035(10)
C9 0.0371(12) 0.0680(17) 0.0611(14) 0.0053(13) -0.0127(11) -0.0087(14)
C10 0.0573(15) 0.0725(19) 0.0546(14) -0.0059(15) -0.0089(12) -0.0082(14)
C11 0.0651(18) 0.0646(18) 0.094(2) 0.0301(16) -0.0218(17) -0.0122(18)
C12 0.123(3) 0.0550(19) 0.105(2) 0.015(2) -0.035(2) -0.0359(18)
C13 0.0418(12) 0.0513(14) 0.0594(13) -0.0018(12) -0.0070(11) -0.0098(13)

loop_
_atom_type_symbol
_atom_type_description
_atom_type_scat_dispersion_real
_atom_type_scat_dispersion_imag
_atom_type_scat_source
C C 0.0033 0.0000 'International Tables Vol C Tables 4.2.6.8 and 6.1.1.4'
H H 0.0000 0.0000 'International Tables Vol C Tables 4.2.6.8 and 6.1.1.4'
N N 0.0061 0.0000 'International Tables Vol C Tables 4.2.6.8 and 6.1.1.4'
O O 0.0106 0.0000 'International Tables Vol C Tables 4.2.6.8 and 6.1.1.4'

loop_
_geom_angle_atom_site_label_1
_geom_angle_atom_site_label_2
_geom_angle_atom_site_label_3
_geom_angle
_geom_angle_publ_flag
C4 N1 C1 115.6(2) no
C3 N2 C4 115.7(2) no
C4 N3 C5 129.94(18) no
C4 N3 H3 117.6(19) no
C5 N3 H3 112.4(18) no
C5 N4 N5 104.14(17) no
C7 N5 N4 112.42(18) no
C7 N5 C13 129.4(2) no
N4 N5 C13 118.03(19) no
C7 N6 H6A 115(2) no
C7 N6 H6B 115(2) no
H6A N6 H6B 117(3) no
C8 O1 C9 117.70(18) no
N1 C1 C2 121.8(2) no
N1 C1 C11 116.0(2) no
C2 C1 C11 122.2(2) no
C1 C2 C3 118.1(2) no
C1 C2 H2 120.9 no
C3 C2 H2 120.9 no
N2 C3 C2 121.4(2) no
N2 C3 C12 116.9(3) no
C2 C3 C12 121.7(3) no
N1 C4 N2 127.4(2) no
N1 C4 N3 119.1(2) no
N2 C4 N3 113.49(19) no
N4 C5 N3 123.49(19) no
N4 C5 C6 112.53(19) no
N3 C5 C6 123.96(19) yes
C7 C6 C5 104.20(19) no
C7 C6 C8 124.0(2) no
C5 C6 C8 131.8(2) no
N5 C7 N6 123.6(2) no
N5 C7 C6 106.69(19) no
N6 C7 C6 129.7(2) yes
O2 C8 O1 122.7(2) yes
O2 C8 C6 124.9(2) yes
O1 C8 C6 112.38(19) yes
O1 C9 C10 106.4(2) no
O1 C9 H9A 110.4 no
C10 C9 H9A 110.4 no
O1 C9 H9B 110.4 no
C10 C9 H9B 110.4 no
H9A C9 H9B 108.6 no
C9 C10 H10A 109.5 no
C9 C10 H10B 109.5 no
H10A C10 H10B 109.5 no
C9 C10 H10C 109.5 no
H10A C10 H10C 109.5 no
H10B C10 H10C 109.5 no
C1 C11 H11A 109.5 no
C1 C11 H11B 109.5 no
H11A C11 H11B 109.5 no
C1 C11 H11C 109.5 no
H11A C11 H11C 109.5 no
H11B C11 H11C 109.5 no
C3 C12 H12A 109.5 no
C3 C12 H12B 109.5 no
H12A C12 H12B 109.5 no
C3 C12 H12C 109.5 no
H12A C12 H12C 109.5 no
H12B C12 H12C 109.5 no
N5 C13 H13A 109.5 no
N5 C13 H13B 109.5 no
H13A C13 H13B 109.5 no
N5 C13 H13C 109.5 no
H13A C13 H13C 109.5 no
H13B C13 H13C 109.5 no

loop_
_geom_bond_atom_site_label_1
_geom_bond_atom_site_label_2
_geom_bond_site_symmetry_2
_geom_bond_distance
_geom_bond_publ_flag
N1 C4 . 1.328(3) no
N1 C1 . 1.343(3) no
N2 C3 . 1.332(3) no
N2 C4 . 1.344(3) no
N3 C4 . 1.379(3) no
N3 C5 . 1.386(3) yes
N3 H3 . 0.865(10) no
N4 C5 . 1.317(3) no
N4 N5 . 1.394(3) no
N5 C7 . 1.339(3) no
N5 C13 . 1.437(3) no
N6 C7 . 1.355(3) yes
N6 H6A . 0.860(10) no
N6 H6B . 0.860(10) no
O1 C8 . 1.347(3) yes
O1 C9 . 1.461(3) no
O2 C8 . 1.215(3) yes
C1 C2 . 1.370(4) no
C1 C11 . 1.499(4) no
C2 C3 . 1.389(4) no
C2 H2 . 0.9300 no
C3 C12 . 1.500(4) no
C5 C6 . 1.417(3) yes
C6 C7 . 1.404(3) yes
C6 C8 . 1.440(3) yes
C9 C10 . 1.490(4) no
C9 H9A . 0.9700 no
C9 H9B . 0.9700 no
C10 H10A . 0.9600 no
C10 H10B . 0.9600 no
C10 H10C . 0.9600 no
C11 H11A . 0.9600 no
C11 H11B . 0.9600 no
C11 H11C . 0.9600 no
C12 H12A . 0.9600 no
C12 H12B . 0.9600 no
C12 H12C . 0.9600 no
C13 H13A . 0.9600 no
C13 H13B . 0.9600 no
C13 H13C . 0.9600 no

loop_
_geom_hbond_atom_site_label_D
_geom_hbond_atom_site_label_H
_geom_hbond_atom_site_label_A
_geom_hbond_site_symmetry_A
_geom_hbond_distance_DH
_geom_hbond_distance_HA
_geom_hbond_distance_DA
_geom_hbond_angle_DHA
_geom_hbond_publ_flag
N3 H3 O1 . 0.865(10) 2.13(2) 2.806(2) 135(2) yes
N6 H6A N4 3_755 0.860(10) 2.266(15) 3.082(3) 158(3) yes
N6 H6B O2 . 0.860(10) 2.33(2) 2.933(3) 128(3) yes

loop_
_geom_torsion_atom_site_label_1
_geom_torsion_atom_site_label_2
_geom_torsion_atom_site_label_3
_geom_torsion_atom_site_label_4
_geom_torsion
_geom_torsion_publ_flag
C5 N4 N5 C7 1.2(2) no
C5 N4 N5 C13 -174.9(2) no
C4 N1 C1 C2 -1.7(3) no
C4 N1 C1 C11 177.4(2) no
N1 C1 C2 C3 0.6(4) no
C11 C1 C2 C3 -178.4(3) no
C4 N2 C3 C2 -1.7(4) no
C4 N2 C3 C12 179.7(3) no
C1 C2 C3 N2 1.2(4) no
C1 C2 C3 C12 179.7(3) no
C1 N1 C4 N2 1.2(3) no
C1 N1 C4 N3 -179.2(2) no
C3 N2 C4 N1 0.5(4) no
C3 N2 C4 N3 -179.1(2) no
C5 N3 C4 N1 1.3(4) no
C5 N3 C4 N2 -179.1(2) no
N5 N4 C5 N3 -179.54(19) no
N5 N4 C5 C6 -0.6(2) no
C4 N3 C5 N4 6.7(4) no
C4 N3 C5 C6 -172.1(2) no
N4 C5 C6 C7 -0.1(3) no
N3 C5 C6 C7 178.8(2) no
N4 C5 C6 C8 -179.3(2) no
N3 C5 C6 C8 -0.3(4) yes
N4 N5 C7 N6 -179.0(2) no
C13 N5 C7 N6 -3.5(4) no
N4 N5 C7 C6 -1.3(2) no
C13 N5 C7 C6 174.2(2) no
C5 C6 C7 N5 0.9(2) no
C8 C6 C7 N5 -179.9(2) no
C5 C6 C7 N6 178.4(2) no
C8 C6 C7 N6 -2.4(4) yes
C9 O1 C8 O2 -0.3(3) no
C9 O1 C8 C6 179.7(2) no
C7 C6 C8 O2 0.3(4) yes
C5 C6 C8 O2 179.3(2) no
C7 C6 C8 O1 -179.7(2) no
C5 C6 C8 O1 -0.8(3) yes
C8 O1 C9 C10 177.5(2) no

loop_
_cod_related_entry_id
_cod_related_entry_database
_cod_related_entry_code
1 ChemSpider 21133884
